data_7022684
loop_
_publ_author_name
'Hejda, Martin'
'Ly\<cka, Anton\'in'
'Jambor, Roman'
'R\%u\<zi\<cka, Ale\<s'
'Dost\'al, Libor'

_publ_section_title
;
 Reactivity of C,N-chelated organoboron compounds with lithium
 anilides--formation of unexpected 1,2,3-trisubstituted
 1H-2,1-benzazaboroles.
;
_journal_issue 18
_journal_name_full 'Dalton transactions (Cambridge, England : 2003)'
_journal_page_first 6417
_journal_page_last 6428
_journal_paper_doi 10.1039/c3dt32850c
_journal_volume 42
_journal_year 2013
_chemical_formula_moiety 'C25 H29 B N2'
_chemical_formula_sum 'C25 H29 B N2'
_chemical_formula_weight 368.31
_chemical_name_systematic
;
?
;
_space_group_IT_number 14
_symmetry_cell_setting monoclinic
_symmetry_space_group_name_Hall '-P 2ybc'
_symmetry_space_group_name_H-M 'P 1 21/c 1'
_atom_sites_solution_hydrogens geom
_atom_sites_solution_primary direct
_atom_sites_solution_secondary difmap
_audit_creation_method SHELXL-97
_cell_angle_alpha 90
_cell_angle_beta 102.468(7)
_cell_angle_gamma 90
_cell_formula_units_Z 4
_cell_length_a 10.3891(9)
_cell_length_b 10.2250(4)
_cell_length_c 20.5820(15)
_cell_measurement_reflns_used 19219
_cell_measurement_temperature 150(1)
_cell_measurement_theta_max 27.5
_cell_measurement_theta_min 1
_cell_volume 2134.8(3)
_computing_cell_refinement 'COLLECT and DENZO'
_computing_data_collection 'COLLECT (Hooft, 1998) and DENZO (Otwinowski & Minor, 1997)'
_computing_data_reduction 'COLLECT and DENZO'
_computing_molecular_graphics 'PLATON (Spek, 2003)'
_computing_publication_material 'SHELXL-97 (Sheldrick, 2008)'
_computing_structure_refinement 'SHELXL-97 (Sheldrick, 1997)'
_computing_structure_solution 'SIR92 (Altomare et al., 1994)'
_diffrn_ambient_temperature 150(1)
_diffrn_detector_area_resol_mean 9.091
_diffrn_measured_fraction_theta_full 0.984
_diffrn_measured_fraction_theta_max 0.984
_diffrn_measurement_device_type 'Bruker Nonius KappaCCD area detector'
_diffrn_measurement_method '\f and \w scans to fill the Ewald sphere'
_diffrn_radiation_monochromator graphite
_diffrn_radiation_source 'fine-focus sealed tube'
_diffrn_radiation_type MoK\a
_diffrn_radiation_wavelength 0.71073
_diffrn_reflns_av_R_equivalents 0.0477
_diffrn_reflns_av_sigmaI/netI 0.0385
_diffrn_reflns_limit_h_max 13
_diffrn_reflns_limit_h_min -12
_diffrn_reflns_limit_k_max 11
_diffrn_reflns_limit_k_min -13
_diffrn_reflns_limit_l_max 26
_diffrn_reflns_limit_l_min -26
_diffrn_reflns_number 19153
_diffrn_reflns_theta_full 27.35
_diffrn_reflns_theta_max 27.35
_diffrn_reflns_theta_min 2.01
_diffrn_standards_number 0
_exptl_absorpt_coefficient_mu 0.066
_exptl_absorpt_correction_T_max 0.989
_exptl_absorpt_correction_T_min 0.984
_exptl_absorpt_correction_type integration
_exptl_absorpt_process_details
;
Gaussian integration (Coppens, 1970)
;
_exptl_crystal_colour colourless
_exptl_crystal_density_diffrn 1.146
_exptl_crystal_density_method 'not measured'
_exptl_crystal_description block
_exptl_crystal_F_000 792
_exptl_crystal_size_max 0.33
_exptl_crystal_size_mid 0.22
_exptl_crystal_size_min 0.17
_refine_diff_density_max 0.172
_refine_diff_density_min -0.206
_refine_diff_density_rms 0.041
_refine_ls_extinction_method none
_refine_ls_goodness_of_fit_ref 1.168
_refine_ls_hydrogen_treatment mixed
_refine_ls_matrix_type full
_refine_ls_number_parameters 253
_refine_ls_number_reflns 4751
_refine_ls_number_restraints 0
_refine_ls_restrained_S_all 1.168
_refine_ls_R_factor_all 0.0988
_refine_ls_R_factor_gt 0.0579
_refine_ls_shift/su_max 0.000
_refine_ls_shift/su_mean 0.000
_refine_ls_structure_factor_coef Fsqd
_refine_ls_weighting_details 'calc w=1/[\s^2^(Fo^2^)+(0.0385P)^2^+0.8425P] where P=(Fo^2^+2Fc^2^)/3'
_refine_ls_weighting_scheme calc
_refine_ls_wR_factor_gt 0.1149
_refine_ls_wR_factor_ref 0.1388
_reflns_number_gt 3211
_reflns_number_total 4751
_reflns_threshold_expression >2sigma(I)
_cod_data_source_file c3dt32850c.txt
_cod_data_source_block shelxl7
_cod_original_sg_symbol_H-M 'P 21/c'
_cod_database_code 7022684

loop_
_symmetry_equiv_pos_as_xyz
'x, y, z'
'-x, y+1/2, -z+1/2'
'-x, -y, -z'
'x, -y-1/2, z-1/2'

loop_
_atom_site_label
_atom_site_type_symbol
_atom_site_fract_x
_atom_site_fract_y
_atom_site_fract_z
_atom_site_U_iso_or_equiv
_atom_site_adp_type
_atom_site_occupancy
_atom_site_symmetry_multiplicity
_atom_site_calc_flag
_atom_site_refinement_flags
N1 N 0.79656(15) 0.31626(14) -0.06221(7) 0.0357(4) Uani 1 1 d .
C20 C 0.7193(2) 0.21512(19) 0.04477(9) 0.0403(4) Uani 1 1 d .
N2 N 0.74009(16) 0.47463(15) -0.15086(7) 0.0386(4) Uani 1 1 d .
H2 H 0.6688 0.4713 -0.1441 0.046 Uiso 1 1 d R
C1 C 0.76335(19) 0.47327(19) 0.01796(9) 0.0378(4) Uani 1 1 d .
C2 C 0.80886(18) 0.53966(18) -0.03169(9) 0.0370(4) Uani 1 1 d .
C8 C 0.74225(18) 0.60070(18) -0.17984(8) 0.0346(4) Uani 1 1 d .
C9 C 0.85546(19) 0.64563(19) -0.20010(9) 0.0391(4) Uani 1 1 d .
C13 C 0.62752(19) 0.67732(19) -0.19121(9) 0.0397(4) Uani 1 1 d .
C12 C 0.6287(2) 0.7986(2) -0.22132(10) 0.0484(5) Uani 1 1 d .
H12 H 0.5530 0.8499 -0.2292 0.058 Uiso 1 1 d R
C7 C 0.82825(19) 0.44645(17) -0.08608(9) 0.0358(4) Uani 1 1 d .
H7 H 0.9203 0.4485 -0.0904 0.043 Uiso 1 1 d R
C11 C 0.7400(2) 0.8445(2) -0.23990(11) 0.0534(6) Uani 1 1 d .
H11 H 0.7400 0.9267 -0.2593 0.064 Uiso 1 1 d R
C16 C 0.8003(2) 0.19757(19) -0.10431(10) 0.0437(5) Uani 1 1 d .
C25 C 0.8117(2) 0.1599(2) 0.09633(11) 0.0601(6) Uani 1 1 d .
H25 H 0.8995 0.1853 0.1026 0.072 Uiso 1 1 d R
B1 B 0.7589(2) 0.3255(2) -0.00073(11) 0.0377(5) Uani 1 1 d .
C15 C 0.5051(2) 0.6304(2) -0.17039(12) 0.0544(6) Uani 1 1 d .
H15A H 0.4379 0.6963 -0.1806 0.065 Uiso 1 1 d R
H15B H 0.5252 0.6140 -0.1234 0.065 Uiso 1 1 d R
H15C H 0.4743 0.5513 -0.1937 0.065 Uiso 1 1 d R
C18 C 0.6604(2) 0.1679(2) -0.14239(12) 0.0601(6) Uani 1 1 d .
H18A H 0.6023 0.1663 -0.1119 0.072 Uiso 1 1 d R
H18B H 0.6586 0.0843 -0.1639 0.072 Uiso 1 1 d R
H18C H 0.6323 0.2344 -0.1753 0.072 Uiso 1 1 d R
C3 C 0.8250(2) 0.6745(2) -0.02950(10) 0.0473(5) Uani 1 1 d .
H3 H 0.8581 0.7181 -0.0620 0.057 Uiso 1 1 d R
C10 C 0.8513(2) 0.7683(2) -0.22929(10) 0.0488(5) Uani 1 1 d .
H10 H 0.9260 0.7996 -0.2422 0.059 Uiso 1 1 d R
C6 C 0.7308(2) 0.5435(2) 0.07000(10) 0.0452(5) Uani 1 1 d .
H6 H 0.7008 0.4998 0.1035 0.054 Uiso 1 1 d R
C23 C 0.6477(3) 0.0303(2) 0.13135(12) 0.0669(7) Uani 1 1 d .
H23 H 0.6237 -0.0308 0.1601 0.080 Uiso 1 1 d R
C19 C 0.8905(3) 0.2158(2) -0.15314(12) 0.0587(6) Uani 1 1 d .
H19A H 0.8546 0.2819 -0.1850 0.070 Uiso 1 1 d R
H19B H 0.8971 0.1348 -0.1758 0.070 Uiso 1 1 d R
H19C H 0.9764 0.2420 -0.1293 0.070 Uiso 1 1 d R
C21 C 0.5903(2) 0.1753(2) 0.03897(11) 0.0525(5) Uani 1 1 d .
H21 H 0.5251 0.2114 0.0056 0.063 Uiso 1 1 d R
C14 C 0.9789(2) 0.5655(2) -0.19194(11) 0.0542(6) Uani 1 1 d .
H14A H 1.0311 0.5968 -0.2219 0.065 Uiso 1 1 d R
H14B H 0.9557 0.4757 -0.2018 0.065 Uiso 1 1 d R
H14C H 1.0286 0.5724 -0.1470 0.065 Uiso 1 1 d R
C4 C 0.7907(2) 0.7424(2) 0.02249(11) 0.0539(6) Uani 1 1 d .
H4 H 0.7995 0.8328 0.0245 0.065 Uiso 1 1 d R
C5 C 0.7435(2) 0.6777(2) 0.07193(11) 0.0537(6) Uani 1 1 d .
H5 H 0.7200 0.7249 0.1062 0.064 Uiso 1 1 d R
C24 C 0.7764(3) 0.0681(3) 0.13889(12) 0.0716(8) Uani 1 1 d .
H24 H 0.8404 0.0316 0.1727 0.086 Uiso 1 1 d R
C17 C 0.8526(3) 0.0807(2) -0.06026(12) 0.0655(7) Uani 1 1 d .
H17A H 0.9351 0.1035 -0.0315 0.079 Uiso 1 1 d R
H17B H 0.8652 0.0077 -0.0876 0.079 Uiso 1 1 d R
H17C H 0.7902 0.0574 -0.0339 0.079 Uiso 1 1 d R
C22 C 0.5545(3) 0.0839(2) 0.08127(13) 0.0648(7) Uani 1 1 d .
H22 H 0.4668 0.0582 0.0754 0.078 Uiso 1 1 d R

loop_
_atom_site_aniso_label
_atom_site_aniso_U_11
_atom_site_aniso_U_22
_atom_site_aniso_U_33
_atom_site_aniso_U_23
_atom_site_aniso_U_13
_atom_site_aniso_U_12
N1 0.0451(9) 0.0277(8) 0.0343(8) 0.0043(6) 0.0086(6) -0.0027(7)
C20 0.0552(12) 0.0324(10) 0.0342(10) 0.0009(8) 0.0113(8) -0.0052(9)
N2 0.0447(9) 0.0362(9) 0.0333(8) 0.0054(7) 0.0047(7) -0.0046(7)
C1 0.0412(10) 0.0366(10) 0.0345(9) 0.0040(8) 0.0057(8) -0.0031(8)
C2 0.0417(11) 0.0351(10) 0.0318(9) 0.0036(8) 0.0029(7) -0.0048(8)
C8 0.0464(11) 0.0324(10) 0.0242(8) 0.0010(7) 0.0059(7) -0.0037(8)
C9 0.0489(12) 0.0395(11) 0.0299(9) 0.0028(8) 0.0110(8) -0.0013(8)
C13 0.0463(11) 0.0380(11) 0.0338(9) -0.0025(8) 0.0066(8) -0.0039(9)
C12 0.0550(13) 0.0387(12) 0.0492(12) 0.0039(9) 0.0062(10) 0.0056(9)
C7 0.0421(10) 0.0325(10) 0.0322(9) 0.0054(8) 0.0062(8) -0.0035(8)
C11 0.0701(15) 0.0376(12) 0.0529(13) 0.0136(10) 0.0139(11) -0.0011(10)
C16 0.0592(13) 0.0323(10) 0.0412(11) -0.0003(8) 0.0140(9) 0.0000(9)
C25 0.0631(15) 0.0619(15) 0.0497(13) 0.0178(11) -0.0002(11) -0.0132(12)
B1 0.0376(12) 0.0370(12) 0.0365(11) 0.0058(9) 0.0035(9) -0.0028(9)
C15 0.0474(13) 0.0495(13) 0.0677(15) -0.0008(11) 0.0154(11) -0.0013(10)
C18 0.0743(16) 0.0449(13) 0.0588(14) -0.0125(11) 0.0095(12) -0.0123(11)
C3 0.0646(14) 0.0375(11) 0.0377(10) 0.0035(9) 0.0064(9) -0.0122(10)
C10 0.0577(13) 0.0484(13) 0.0427(11) 0.0082(10) 0.0157(10) -0.0090(10)
C6 0.0545(13) 0.0444(12) 0.0382(10) 0.0011(9) 0.0131(9) -0.0016(9)
C23 0.107(2) 0.0473(14) 0.0525(14) 0.0106(11) 0.0321(14) -0.0178(14)
C19 0.0806(17) 0.0455(13) 0.0566(14) -0.0044(11) 0.0294(12) 0.0023(11)
C21 0.0562(13) 0.0538(14) 0.0486(12) 0.0069(10) 0.0137(10) -0.0077(10)
C14 0.0524(13) 0.0600(15) 0.0552(13) 0.0137(11) 0.0222(10) 0.0027(10)
C4 0.0746(16) 0.0351(11) 0.0474(12) -0.0021(10) 0.0032(11) -0.0041(10)
C5 0.0692(15) 0.0466(13) 0.0452(12) -0.0073(10) 0.0116(10) 0.0022(11)
C24 0.095(2) 0.0636(16) 0.0500(14) 0.0248(12) 0.0024(13) -0.0046(14)
C17 0.100(2) 0.0387(13) 0.0602(15) 0.0066(11) 0.0232(14) 0.0170(12)
C22 0.0737(17) 0.0614(16) 0.0654(16) 0.0071(13) 0.0288(13) -0.0201(13)

loop_
_atom_type_symbol
_atom_type_description
_atom_type_scat_dispersion_real
_atom_type_scat_dispersion_imag
_atom_type_scat_source
C C 0.0033 0.0016 'International Tables Vol C Tables 4.2.6.8 and 6.1.1.4'
H H 0.0000 0.0000 'International Tables Vol C Tables 4.2.6.8 and 6.1.1.4'
B B 0.0013 0.0007 'International Tables Vol C Tables 4.2.6.8 and 6.1.1.4'
N N 0.0061 0.0033 'International Tables Vol C Tables 4.2.6.8 and 6.1.1.4'

loop_
_exptl_crystal_face_index_h
_exptl_crystal_face_index_k
_exptl_crystal_face_index_l
_exptl_crystal_face_perp_dist
0 0 -1 0.086
0 0 1 0.082
-1 0 0 0.134
1 0 0 0.154
0 -1 0 0.098
0 1 0 0.106
1 0 -1 0.158

loop_
_geom_angle_atom_site_label_1
_geom_angle_atom_site_label_2
_geom_angle_atom_site_label_3
_geom_angle
B1 N1 C7 111.29(15)
B1 N1 C16 128.51(16)
C7 N1 C16 120.11(14)
C21 C20 C25 116.41(19)
C21 C20 B1 122.16(18)
C25 C20 B1 121.25(19)
C8 N2 C7 119.56(14)
C8 N2 H2 102.4
C7 N2 H2 104.9
C6 C1 C2 119.41(18)
C6 C1 B1 133.80(18)
C2 C1 B1 106.78(16)
C3 C2 C1 121.22(19)
C3 C2 C7 127.86(17)
C1 C2 C7 110.84(16)
C13 C8 C9 120.17(17)
C13 C8 N2 119.09(16)
C9 C8 N2 120.66(17)
C10 C9 C8 118.27(18)
C10 C9 C14 119.22(18)
C8 C9 C14 122.50(17)
C12 C13 C8 118.96(18)
C12 C13 C15 120.11(19)
C8 C13 C15 120.92(18)
C11 C12 C13 121.2(2)
C11 C12 H12 119.2
C13 C12 H12 119.5
N2 C7 N1 109.67(14)
N2 C7 C2 112.91(15)
N1 C7 C2 104.22(14)
N2 C7 H7 110.0
N1 C7 H7 109.9
C2 C7 H7 110.0
C10 C11 C12 119.4(2)
C10 C11 H11 120.2
C12 C11 H11 120.4
N1 C16 C18 108.55(17)
N1 C16 C19 112.25(16)
C18 C16 C19 109.75(18)
N1 C16 C17 109.96(16)
C18 C16 C17 109.04(19)
C19 C16 C17 107.24(18)
C24 C25 C20 121.6(2)
C24 C25 H25 119.1
C20 C25 H25 119.3
N1 B1 C1 106.76(16)
N1 B1 C20 130.18(19)
C1 B1 C20 123.06(17)
C13 C15 H15A 109.4
C13 C15 H15B 109.3
H15A C15 H15B 109.5
C13 C15 H15C 109.7
H15A C15 H15C 109.5
H15B C15 H15C 109.5
C16 C18 H18A 109.4
C16 C18 H18B 109.6
H18A C18 H18B 109.5
C16 C18 H18C 109.4
H18A C18 H18C 109.5
H18B C18 H18C 109.5
C4 C3 C2 118.24(19)
C4 C3 H3 120.8
C2 C3 H3 120.9
C11 C10 C9 121.91(19)
C11 C10 H10 119.0
C9 C10 H10 119.1
C5 C6 C1 119.9(2)
C5 C6 H6 120.2
C1 C6 H6 119.9
C22 C23 C24 119.2(2)
C22 C23 H23 120.3
C24 C23 H23 120.5
C16 C19 H19A 109.5
C16 C19 H19B 109.5
H19A C19 H19B 109.5
C16 C19 H19C 109.5
H19A C19 H19C 109.5
H19B C19 H19C 109.5
C20 C21 C22 122.2(2)
C20 C21 H21 119.1
C22 C21 H21 118.7
C9 C14 H14A 109.5
C9 C14 H14B 109.2
H14A C14 H14B 109.5
C9 C14 H14C 109.7
H14A C14 H14C 109.5
H14B C14 H14C 109.5
C3 C4 C5 121.2(2)
C3 C4 H4 119.5
C5 C4 H4 119.3
C6 C5 C4 120.0(2)
C6 C5 H5 119.9
C4 C5 H5 120.1
C23 C24 C25 120.3(2)
C23 C24 H24 119.7
C25 C24 H24 120.0
C16 C17 H17A 109.3
C16 C17 H17B 109.7
H17A C17 H17B 109.5
C16 C17 H17C 109.4
H17A C17 H17C 109.5
H17B C17 H17C 109.5
C23 C22 C21 120.2(2)
C23 C22 H22 120.0
C21 C22 H22 119.8

loop_
_geom_bond_atom_site_label_1
_geom_bond_atom_site_label_2
_geom_bond_distance
N1 B1 1.406(3)
N1 C7 1.480(2)
N1 C16 1.496(2)
C20 C21 1.381(3)
C20 C25 1.388(3)
C20 B1 1.577(3)
N2 C8 1.423(2)
N2 C7 1.474(2)
N2 H2 0.7837
C1 C6 1.391(3)
C1 C2 1.392(3)
C1 B1 1.557(3)
C2 C3 1.388(3)
C2 C7 1.516(3)
C8 C13 1.403(3)
C8 C9 1.407(3)
C9 C10 1.387(3)
C9 C14 1.501(3)
C13 C12 1.388(3)
C13 C15 1.505(3)
C12 C11 1.376(3)
C12 H12 0.9301
C7 H7 0.9800
C11 C10 1.373(3)
C11 H11 0.9300
C16 C18 1.525(3)
C16 C19 1.526(3)
C16 C17 1.527(3)
C25 C24 1.387(3)
C25 H25 0.9300
C15 H15A 0.9601
C15 H15B 0.9599
C15 H15C 0.9600
C18 H18A 0.9599
C18 H18B 0.9600
C18 H18C 0.9600
C3 C4 1.385(3)
C3 H3 0.9300
C10 H10 0.9298
C6 C5 1.378(3)
C6 H6 0.9300
C23 C22 1.367(4)
C23 C24 1.368(4)
C23 H23 0.9298
C19 H19A 0.9599
C19 H19B 0.9600
C19 H19C 0.9600
C21 C22 1.382(3)
C21 H21 0.9300
C14 H14A 0.9600
C14 H14B 0.9599
C14 H14C 0.9601
C4 C5 1.388(3)
C4 H4 0.9299
C5 H5 0.9301
C24 H24 0.9301
C17 H17A 0.9600
C17 H17B 0.9598
C17 H17C 0.9601
C22 H22 0.9299
